data_7023617
loop_
_publ_author_name
'Galstyan, Anzhela'
'Sanz Miguel, Pablo J.'
'Weise, Katrin'
'Lippert, Bernhard'

_publ_section_title
;
 Discrete and polymeric heteronuclear constructs derived from triangular
 2,2'-bipyrazine complexes of cis-a2Pt(II) (with a = NH3 or a2 = en).
;
_journal_issue 45
_journal_name_full 'Dalton transactions (Cambridge, England : 2003)'
_journal_page_first 16151
_journal_page_last 16161
_journal_paper_doi 10.1039/c3dt51589c
_journal_volume 42
_journal_year 2013
_chemical_formula_moiety 'C24 H36 Ag N18 Pt3, 3(Si F6), B F4, 7(H2 O)'
_chemical_formula_sum 'C96 H200 Ag4 B4 F88 N72 O28 Pt12 Si12'
_chemical_formula_weight 7636.16
_chemical_name_systematic
;
 ?
;
_space_group_IT_number 14
_symmetry_cell_setting monoclinic
_symmetry_space_group_name_Hall '-P 2ybc'
_symmetry_space_group_name_H-M 'P 1 21/c 1'
_atom_sites_solution_hydrogens geom
_atom_sites_solution_primary direct
_atom_sites_solution_secondary difmap
_audit_creation_date 2013-08-09T16:10:13-00:00
_audit_creation_method 'WinGX routine CIF_UPDATE'
_cell_angle_alpha 90
_cell_angle_beta 105.888(4)
_cell_angle_gamma 90
_cell_formula_units_Z 1
_cell_length_a 16.0402(7)
_cell_length_b 18.9585(8)
_cell_length_c 20.3367(9)
_cell_measurement_reflns_used 13070
_cell_measurement_temperature 150(2)
_cell_measurement_theta_max 29.1214
_cell_measurement_theta_min 2.3365
_cell_volume 5948.1(5)
_computing_cell_refinement
;
        CrysAlis RED, Oxford Diffraction Ltd.,
        Version 1.171.32.37 (release 24-10-2008 CrysAlis171 .NET)
        (compiled Oct 24 2008,09:44:38)
;
_computing_data_collection
;
        CrysAlis CCD, Oxford Diffraction Ltd.,
        Version 1.171.32.37 (release 24-10-2008 CrysAlis171 .NET)
        (compiled Oct 24 2008,09:44:38)
;
_computing_data_reduction
;
        CrysAlis RED, Oxford Diffraction Ltd.,
        Version 1.171.32.37 (release 24-10-2008 CrysAlis171 .NET)
        (compiled Oct 24 2008,09:44:38)
;
_computing_molecular_graphics 'POV-Ray for Windows (version 3.6)'
_computing_publication_material 'SHELXL-97 (Sheldrick, 1997)'
_computing_structure_refinement 'SHELXL-97 (Sheldrick, 1997)'
_computing_structure_solution 'SHELXS-97 (Sheldrick, 1990)'
_diffrn_ambient_temperature 150(2)
_diffrn_measured_fraction_theta_full 0.991
_diffrn_measured_fraction_theta_max 0.844
_diffrn_measurement_device_type 'Xcalibur, Sapphire3'
_diffrn_measurement_method '\w scans'
_diffrn_radiation_monochromator graphite
_diffrn_radiation_type MoK\a
_diffrn_radiation_wavelength 0.71073
_diffrn_reflns_av_R_equivalents 0.0341
_diffrn_reflns_av_unetI/netI 0.0918
_diffrn_reflns_limit_h_max 20
_diffrn_reflns_limit_h_min -17
_diffrn_reflns_limit_k_max 25
_diffrn_reflns_limit_k_min -24
_diffrn_reflns_limit_l_max 25
_diffrn_reflns_limit_l_min -25
_diffrn_reflns_number 37215
_diffrn_reflns_theta_full 25
_diffrn_reflns_theta_max 29.22
_diffrn_reflns_theta_min 2.34
_exptl_absorpt_coefficient_mu 7.54
_exptl_absorpt_correction_T_max 0.323
_exptl_absorpt_correction_T_min 0.314
_exptl_absorpt_correction_type multi-scan
_exptl_absorpt_process_details sadabs
_exptl_crystal_colour yellow
_exptl_crystal_density_diffrn 2.132
_exptl_crystal_density_method 'not measured'
_exptl_crystal_description blocks
_exptl_crystal_F_000 3608
_exptl_crystal_size_max 0.2
_exptl_crystal_size_mid 0.15
_exptl_crystal_size_min 0.15
_refine_diff_density_max 5.069
_refine_diff_density_min -4.962
_refine_diff_density_rms 0.26
_refine_ls_extinction_method none
_refine_ls_goodness_of_fit_ref 1.016
_refine_ls_hydrogen_treatment constr
_refine_ls_matrix_type full
_refine_ls_number_parameters 736
_refine_ls_number_reflns 13612
_refine_ls_number_restraints 56
_refine_ls_restrained_S_all 1.027
_refine_ls_R_factor_all 0.1198
_refine_ls_R_factor_gt 0.0732
_refine_ls_shift/su_max 0
_refine_ls_shift/su_mean 0
_refine_ls_structure_factor_coef Fsqd
_refine_ls_weighting_details 'calc w=1/[\s^2^(Fo^2^)+(0.1200P)^2^+0.0000P] where P=(Fo^2^+2Fc^2^)/3'
_refine_ls_weighting_scheme calc
_refine_ls_wR_factor_gt 0.1953
_refine_ls_wR_factor_ref 0.209
_reflns_number_gt 7688
_reflns_number_total 13612
_reflns_threshold_expression >2sigma(I)
_cod_data_source_file c3dt51589c.txt
_cod_data_source_block 1
_cod_original_cell_volume 5948.1(4)
_cod_original_sg_symbol_H-M P21/c
_cod_database_code 7023617

loop_
_symmetry_equiv_pos_as_xyz
'x, y, z'
'-x, y+1/2, -z+1/2'
'-x, -y, -z'
'x, -y-1/2, z-1/2'

loop_
_atom_site_label
_atom_site_type_symbol
_atom_site_fract_x
_atom_site_fract_y
_atom_site_fract_z
_atom_site_U_iso_or_equiv
_atom_site_adp_type
_atom_site_occupancy
_atom_site_symmetry_multiplicity
_atom_site_calc_flag
_atom_site_refinement_flags
_atom_site_disorder_assembly
_atom_site_disorder_group
Pt1 Pt 0.24812(3) 0.34928(3) 0.46533(3) 0.04152(16) Uani 1 1 d . . .
Pt2 Pt 0.26759(6) 0.46716(4) 0.10047(3) 0.0906(3) Uani 1 1 d . . .
Pt3 Pt 0.05689(3) 0.71264(3) 0.31758(3) 0.05091(19) Uani 1 1 d . . .
Ag1 Ag 0.63211(7) 0.33043(7) 0.35331(5) 0.0549(3) Uani 1 1 d . . .
N1 N 0.1395(7) 0.3316(7) 0.4980(7) 0.064(4) Uani 1 1 d . . .
H11 H 0.1162 0.289 0.4823 0.095 Uiso 1 1 calc R . .
H12 H 0.0999 0.3662 0.4817 0.095 Uiso 1 1 calc R . .
H13 H 0.1542 0.3318 0.5445 0.095 Uiso 1 1 calc R . .
N2 N 0.2254(8) 0.2613(7) 0.4099(7) 0.070(4) Uani 1 1 d . . .
H21 H 0.2453 0.2665 0.3723 0.104 Uiso 1 1 calc R . .
H22 H 0.1674 0.2527 0.3965 0.104 Uiso 1 1 calc R . .
H23 H 0.2532 0.2245 0.4354 0.104 Uiso 1 1 calc R . .
N3 N 0.2377(12) 0.3673(8) 0.0720(9) 0.126(8) Uani 1 1 d . . .
H31 H 0.2649 0.3546 0.04 0.189 Uiso 1 1 calc R . .
H32 H 0.1794 0.3633 0.054 0.189 Uiso 1 1 calc R . .
H33 H 0.2552 0.3385 0.109 0.189 Uiso 1 1 calc R . .
N4 N 0.1652(14) 0.5047(9) 0.0246(10) 0.160(11) Uani 1 1 d . . .
H41 H 0.1822 0.5435 0.0052 0.239 Uiso 1 1 calc R . .
H42 H 0.1211 0.5166 0.0426 0.239 Uiso 1 1 calc R . .
H43 H 0.1468 0.4708 -0.0078 0.239 Uiso 1 1 calc R . .
N5 N -0.0413(10) 0.7216(11) 0.2305(8) 0.122(8) Uani 1 1 d . . .
H51 H -0.0238 0.7486 0.1998 0.184 Uiso 1 1 calc R . .
H52 H -0.0879 0.7422 0.2402 0.184 Uiso 1 1 calc R . .
H53 H -0.0564 0.678 0.2124 0.184 Uiso 1 1 calc R . .
N6 N -0.0278(8) 0.6829(8) 0.3712(6) 0.070(4) Uani 1 1 d . . .
H61 H -0.0037 0.6911 0.4165 0.105 Uiso 1 1 calc R . .
H62 H -0.0399 0.6361 0.3644 0.105 Uiso 1 1 calc R . .
H63 H -0.0777 0.7082 0.3565 0.105 Uiso 1 1 calc R . .
N1A N 0.5117(7) 0.3724(8) 0.4016(5) 0.064(4) Uani 1 1 d . . .
C2A C 0.4352(7) 0.3822(7) 0.3551(6) 0.041(3) Uani 1 1 d . . .
C3A C 0.3592(7) 0.3774(6) 0.3738(6) 0.035(3) Uani 1 1 d . . .
H3A H 0.3059 0.3832 0.3395 0.042 Uiso 1 1 calc R . .
N4A N 0.3570(6) 0.3650(6) 0.4373(5) 0.037(2) Uani 1 1 d . . .
C5A C 0.4329(8) 0.3586(9) 0.4863(7) 0.059(4) Uani 1 1 d . . .
H5A H 0.4336 0.3499 0.5324 0.071 Uiso 1 1 calc R . .
C6A C 0.5091(10) 0.3649(13) 0.4682(7) 0.095(7) Uani 1 1 d . . .
H6A H 0.5622 0.3639 0.5032 0.114 Uiso 1 1 calc R . .
N1B N 0.5097(7) 0.3732(6) 0.2693(5) 0.045(3) Uani 1 1 d . . .
C2B C 0.4382(8) 0.3924(6) 0.2847(6) 0.040(3) Uani 1 1 d . . .
C3B C 0.3684(8) 0.4227(7) 0.2347(6) 0.046(3) Uani 1 1 d . . .
H3B H 0.3189 0.4383 0.2476 0.055 Uiso 1 1 calc R . .
N4B N 0.3701(8) 0.4297(6) 0.1723(5) 0.055(3) Uani 1 1 d . . .
C5B C 0.4418(11) 0.4099(9) 0.1564(7) 0.069(5) Uani 1 1 d . . .
H5B H 0.4448 0.4136 0.1105 0.083 Uiso 1 1 calc R . .
C6B C 0.5121(10) 0.3842(10) 0.2065(7) 0.069(5) Uani 1 1 d . . .
H6B H 0.5641 0.3741 0.1946 0.083 Uiso 1 1 calc R . .
N1C N 0.3668(9) 0.7009(7) 0.1629(6) 0.062(4) Uani 1 1 d . . .
C2C C 0.2921(10) 0.6780(8) 0.1738(7) 0.047(3) Uani 1 1 d . . .
C3C C 0.2647(10) 0.6087(7) 0.1570(6) 0.050(3) Uani 1 1 d . . .
H3C H 0.2129 0.5926 0.166 0.06 Uiso 1 1 calc R . .
N4C N 0.3097(11) 0.5645(7) 0.1283(6) 0.072(4) Uani 1 1 d . . .
C5C C 0.3807(15) 0.5877(12) 0.1168(9) 0.089(7) Uani 1 1 d . . .
H5C H 0.4136 0.5573 0.0963 0.107 Uiso 1 1 calc R . .
C6C C 0.4103(14) 0.6592(10) 0.1347(11) 0.086(6) Uani 1 1 d . . .
H6C H 0.4621 0.6753 0.1257 0.103 Uiso 1 1 calc R . .
N1D N 0.2573(9) 0.7945(6) 0.2001(7) 0.061(3) Uani 1 1 d . . .
C2D C 0.2453(8) 0.7273(7) 0.2068(7) 0.042(3) Uani 1 1 d . . .
C3D C 0.1871(9) 0.7058(8) 0.2420(6) 0.046(3) Uani 1 1 d . . .
H3D H 0.18 0.6565 0.2473 0.056 Uiso 1 1 calc R . .
N4D N 0.1424(7) 0.7476(6) 0.2679(5) 0.044(3) Uani 1 1 d . . .
C5D C 0.1532(13) 0.8145(8) 0.2592(9) 0.072(5) Uani 1 1 d . . .
H5D H 0.1198 0.8476 0.2762 0.087 Uiso 1 1 calc R . .
C6D C 0.2088(13) 0.8377(9) 0.2276(11) 0.086(6) Uani 1 1 d . . .
H6D H 0.2154 0.8872 0.2238 0.103 Uiso 1 1 calc R . .
N1E N 0.2799(7) 0.6882(6) 0.5251(5) 0.050(3) Uani 1 1 d . . .
C2E C 0.2365(8) 0.6320(7) 0.4951(7) 0.043(3) Uani 1 1 d . . .
C3E C 0.1713(8) 0.6402(7) 0.4337(6) 0.038(3) Uani 1 1 d . . .
H3E H 0.1397 0.5998 0.413 0.046 Uiso 1 1 calc R . .
N4E N 0.1524(7) 0.7016(6) 0.4037(5) 0.040(2) Uani 1 1 d . . .
C5E C 0.1963(9) 0.7571(8) 0.4342(7) 0.049(3) Uani 1 1 d . . .
H5E H 0.1834 0.8026 0.4143 0.059 Uiso 1 1 calc R . .
C6E C 0.2609(9) 0.7495(8) 0.4950(8) 0.060(4) Uani 1 1 d . . .
H6E H 0.2924 0.79 0.5154 0.072 Uiso 1 1 calc R . .
N1F N 0.2945(7) 0.5637(7) 0.5946(5) 0.050(3) Uani 1 1 d . . .
C2F C 0.2596(7) 0.5626(7) 0.5289(6) 0.034(3) Uani 1 1 d . . .
C3F C 0.2469(8) 0.5014(8) 0.4900(7) 0.046(3) Uani 1 1 d . . .
H3F H 0.2242 0.5038 0.4417 0.055 Uiso 1 1 calc R . .
N4F N 0.2668(6) 0.4388(6) 0.5211(5) 0.040(2) Uani 1 1 d . . .
C5F C 0.2986(10) 0.4384(9) 0.5872(8) 0.061(4) Uani 1 1 d . . .
H5F H 0.3137 0.3948 0.6104 0.074 Uiso 1 1 calc R . .
C6F C 0.3101(12) 0.4969(10) 0.6218(8) 0.072(5) Uani 1 1 d . . .
H6F H 0.3311 0.4933 0.6701 0.086 Uiso 1 1 calc R . .
Si1 Si -0.2708(3) 0.7244(3) 0.2785(3) 0.0714(14) Uani 1 1 d . . .
F11 F -0.3354(8) 0.7723(6) 0.3070(7) 0.113(4) Uani 1 1 d . . .
F12 F -0.3233(10) 0.7433(8) 0.1971(7) 0.137(5) Uani 1 1 d . . .
F13 F -0.2024(8) 0.6783(8) 0.2487(6) 0.117(4) Uani 1 1 d . . .
F14 F -0.3310(9) 0.6531(7) 0.2750(9) 0.136(5) Uani 1 1 d . . .
F15 F -0.2175(8) 0.7035(10) 0.3587(6) 0.154(7) Uani 1 1 d . . .
F16 F -0.2048(15) 0.7913(11) 0.2812(9) 0.215(11) Uani 1 1 d . . .
Si2 Si 0.0204(7) 0.8257(6) 0.5358(6) 0.0760(12) Uani 0.5 1 d P A 1
F21 F 0.1137(12) 0.8573(10) 0.5233(10) 0.0760(12) Uani 0.5 1 d P A 1
F22 F -0.0785(12) 0.8005(11) 0.5432(10) 0.0760(12) Uani 0.5 1 d P A 1
F23 F 0.0053(13) 0.9072(12) 0.5554(10) 0.0760(12) Uani 0.5 1 d P A 1
F24 F 0.0429(11) 0.7417(11) 0.5074(10) 0.0760(12) Uani 0.5 1 d P A 1
F25 F 0.0617(11) 0.8029(11) 0.6118(10) 0.0760(12) Uani 0.5 1 d P A 1
F26 F -0.0273(12) 0.8556(10) 0.4552(10) 0.0760(12) Uani 0.5 1 d P A 1
Si3 Si -0.0223(7) 0.8610(6) 0.5753(6) 0.0760(12) Uani 0.5 1 d P B 2
F31 F -0.0324(12) 0.9394(11) 0.5466(10) 0.0760(12) Uani 0.5 1 d P B 2
F32 F 0.0769(13) 0.8530(10) 0.5590(11) 0.0760(12) Uani 0.5 1 d P B 2
F33 F -0.0727(12) 0.8341(11) 0.4984(10) 0.0760(12) Uani 0.5 1 d P B 2
F34 F 0.0248(11) 0.8899(10) 0.6578(10) 0.0760(12) Uani 0.5 1 d P B 2
F35 F -0.0169(12) 0.7766(10) 0.6032(10) 0.0760(12) Uani 0.5 1 d P B 2
F36 F -0.1221(12) 0.8644(10) 0.5836(10) 0.0760(12) Uani 0.5 1 d P B 2
Si4 Si -0.0221(10) 0.4905(8) 0.4573(9) 0.247(4) Uani 1 1 d D C -1
F41 F 0.0058(17) 0.5773(10) 0.4771(16) 0.247(4) Uani 1 1 d D C -1
F42 F 0.0712(14) 0.4591(14) 0.4989(15) 0.247(4) Uani 1 1 d D C -1
F43 F -0.0579(13) 0.4109(12) 0.4132(14) 0.247(4) Uani 1 1 d D C -1
F44 F 0.0339(16) 0.4948(13) 0.3996(14) 0.247(4) Uani 1 1 d D C -1
F45 F -0.1163(13) 0.5181(13) 0.4106(13) 0.247(4) Uani 1 1 d D C -1
F46 F -0.0824(17) 0.4500(13) 0.5003(15) 0.247(4) Uani 1 1 d D C -1
B5 B 0.3483(12) 0.5727(10) 0.3510(8) 0.117(3) Uani 0.5 1 d PD D 1
F51 F 0.3275(17) 0.6415(10) 0.3736(14) 0.117(3) Uani 0.5 1 d PD D 1
F52 F 0.4076(13) 0.5361(13) 0.4076(9) 0.117(3) Uani 0.5 1 d PD D 1
F53 F 0.3897(15) 0.5820(12) 0.2962(10) 0.117(3) Uani 0.5 1 d PD D 1
F54 F 0.2696(12) 0.5317(11) 0.3266(11) 0.117(3) Uani 0.5 1 d PD D 1
B6 B 0.3689(12) 0.5778(10) 0.3614(9) 0.117(3) Uani 0.5 1 d PD E 2
F61 F 0.3393(17) 0.6449(11) 0.3814(14) 0.117(3) Uani 0.5 1 d PD E 2
F62 F 0.3600(15) 0.5234(12) 0.4092(10) 0.117(3) Uani 0.5 1 d PD E 2
F63 F 0.4602(11) 0.5839(12) 0.3632(11) 0.117(3) Uani 0.5 1 d PD E 2
F64 F 0.3175(14) 0.5600(12) 0.2930(8) 0.117(3) Uani 0.5 1 d PD E 2
O1W O -0.0556(13) 0.8576(12) 0.1693(10) 0.127(8) Uani 0.75 1 d P . .
O2W O -0.4583(13) 0.7021(14) 0.3616(10) 0.132(9) Uani 0.75 1 d P . .
O3W O 0.0624(15) 0.9041(12) 0.3601(13) 0.140(9) Uani 0.75 1 d P . .
O4W O -0.1945(18) 0.5272(12) 0.2703(14) 0.086(7) Uani 0.5 1 d P . .
O5W O 0.2894(18) 0.5924(15) -0.0392(14) 0.099(8) Uani 0.5 1 d PU . .
O6W O 0.3638(13) 0.1739(13) 0.5007(15) 0.172(13) Uani 0.75 1 d P . .
O7W O 0.5248(15) 0.5585(13) 0.2533(14) 0.098(9) Uani 0.5 1 d P . .
O8W O 0.3291(17) 0.6521(13) -0.1239(13) 0.085(7) Uani 0.5 1 d PU . .
O9W O 0.105(2) 0.9737(18) 0.685(3) 0.069(13) Uani 0.25 1 d P . .
O10W O 0.1672(17) 0.407(2) 0.266(2) 0.168(17) Uani 0.5 1 d P . .
O11W O 0.388(3) 0.745(3) -0.147(2) 0.077(14) Uani 0.25 1 d P . .
O12W O 0.480(3) 0.713(3) -0.037(2) 0.080(13) Uani 0.25 1 d PU . .
O13W O 0.608(4) 0.612(3) 0.124(3) 0.224(19) Uani 0.5 1 d PU . .
O14W O 0.424(4) 0.572(3) -0.049(3) 0.099(15) Uani 0.25 1 d PU . .

loop_
_atom_site_aniso_label
_atom_site_aniso_U_11
_atom_site_aniso_U_22
_atom_site_aniso_U_33
_atom_site_aniso_U_23
_atom_site_aniso_U_13
_atom_site_aniso_U_12
Pt1 0.0275(2) 0.0438(3) 0.0509(3) 0.0206(2) 0.0068(2) 0.0012(2)
Pt2 0.1334(7) 0.0537(4) 0.0468(4) -0.0155(3) -0.0393(4) 0.0455(4)
Pt3 0.0406(3) 0.0730(4) 0.0360(3) 0.0190(3) 0.0054(2) -0.0030(3)
Ag1 0.0454(6) 0.0738(8) 0.0426(6) -0.0036(5) 0.0071(4) 0.0241(5)
N1 0.034(6) 0.075(9) 0.088(9) 0.036(8) 0.027(6) 0.002(6)
N2 0.058(8) 0.065(9) 0.071(9) 0.009(7) -0.008(6) -0.018(7)
N3 0.153(17) 0.071(11) 0.096(12) -0.025(10) -0.064(11) 0.044(11)
N4 0.20(2) 0.074(12) 0.116(14) -0.026(11) -0.099(15) 0.073(13)
N5 0.079(11) 0.18(2) 0.077(11) 0.075(12) -0.028(8) -0.063(12)
N6 0.044(7) 0.108(11) 0.057(8) 0.043(8) 0.010(5) -0.006(7)
N1A 0.031(6) 0.122(12) 0.034(6) 0.014(7) 0.000(4) 0.006(7)
C2A 0.030(6) 0.039(7) 0.044(7) -0.004(6) -0.004(5) -0.003(5)
C3A 0.022(6) 0.038(7) 0.040(7) -0.005(6) 0.000(5) -0.001(5)
N4A 0.023(5) 0.047(6) 0.041(6) 0.009(5) 0.006(4) 0.000(4)
C5A 0.020(6) 0.112(14) 0.040(7) 0.019(8) 0.001(5) 0.004(7)
C6A 0.035(8) 0.20(2) 0.035(8) 0.023(11) -0.006(6) 0.018(11)
N1B 0.049(7) 0.054(7) 0.030(6) -0.005(5) 0.006(5) 0.007(5)
C2B 0.040(7) 0.030(7) 0.042(7) -0.010(6) -0.002(5) 0.007(5)
C3B 0.049(8) 0.044(8) 0.037(7) 0.001(6) 0.002(5) 0.014(6)
N4B 0.074(8) 0.050(7) 0.027(6) -0.008(5) -0.009(5) 0.025(6)
C5B 0.084(12) 0.084(13) 0.033(8) -0.005(8) 0.007(7) 0.025(10)
C6B 0.064(10) 0.102(14) 0.038(8) -0.005(9) 0.008(7) 0.017(9)
N1C 0.083(10) 0.055(8) 0.052(7) 0.020(6) 0.026(7) 0.028(7)
C2C 0.063(9) 0.045(8) 0.040(7) 0.009(6) 0.024(6) 0.005(7)
C3C 0.084(10) 0.039(8) 0.023(6) 0.001(6) 0.007(6) 0.007(7)
N4C 0.110(12) 0.060(9) 0.036(7) 0.018(6) 0.005(7) 0.041(9)
C5C 0.111(16) 0.085(16) 0.070(12) 0.005(11) 0.022(11) 0.064(13)
C6C 0.098(15) 0.055(12) 0.116(16) 0.029(11) 0.047(13) 0.031(10)
N1D 0.081(9) 0.041(7) 0.069(8) 0.002(6) 0.036(7) -0.008(6)
C2D 0.046(7) 0.037(7) 0.047(8) 0.012(6) 0.017(6) -0.008(6)
C3D 0.055(8) 0.047(8) 0.031(7) 0.009(6) 0.002(6) -0.011(7)
N4D 0.046(6) 0.045(7) 0.047(6) -0.008(5) 0.021(5) -0.010(5)
C5D 0.119(15) 0.043(9) 0.080(12) -0.006(9) 0.070(11) -0.005(9)
C6D 0.109(15) 0.037(9) 0.141(18) -0.020(10) 0.082(14) 0.003(9)
N1E 0.048(7) 0.050(7) 0.044(6) -0.005(6) 0.000(5) 0.016(6)
C2E 0.031(7) 0.051(8) 0.048(8) 0.003(7) 0.011(5) 0.007(6)
C3E 0.036(7) 0.044(8) 0.033(6) 0.000(6) 0.009(5) 0.001(5)
N4E 0.046(6) 0.041(6) 0.029(5) 0.004(5) 0.003(4) 0.005(5)
C5E 0.049(8) 0.042(8) 0.052(8) 0.002(7) 0.006(6) 0.017(6)
C6E 0.065(10) 0.035(8) 0.062(9) -0.001(7) -0.015(7) 0.004(7)
N1F 0.048(6) 0.067(8) 0.036(6) 0.020(6) 0.015(5) 0.018(6)
C2F 0.030(6) 0.039(7) 0.037(7) 0.010(6) 0.012(5) 0.012(5)
C3F 0.037(7) 0.061(9) 0.039(7) 0.021(7) 0.010(5) 0.009(6)
N4F 0.033(5) 0.048(7) 0.038(6) 0.013(5) 0.009(4) 0.004(5)
C5F 0.071(10) 0.061(11) 0.052(9) 0.014(8) 0.017(7) 0.024(8)
C6F 0.098(13) 0.067(12) 0.048(9) 0.025(9) 0.018(8) 0.020(10)
Si1 0.061(3) 0.076(3) 0.077(3) 0.038(3) 0.019(2) 0.012(2)
F11 0.095(8) 0.099(9) 0.147(11) 0.055(8) 0.038(8) 0.053(7)
F12 0.172(13) 0.124(11) 0.098(9) 0.048(8) 0.008(8) 0.039(10)
F13 0.094(9) 0.161(13) 0.104(9) 0.027(9) 0.039(7) 0.035(8)
F14 0.132(12) 0.094(10) 0.197(15) 0.022(9) 0.073(11) -0.032(8)
F15 0.106(10) 0.27(2) 0.083(8) 0.070(10) 0.024(7) 0.092(11)
F16 0.27(2) 0.25(2) 0.158(15) -0.048(14) 0.103(16) -0.183(19)
Si2 0.060(3) 0.081(3) 0.085(3) 0.000(2) 0.016(2) -0.017(2)
F21 0.060(3) 0.081(3) 0.085(3) 0.000(2) 0.016(2) -0.017(2)
F22 0.060(3) 0.081(3) 0.085(3) 0.000(2) 0.016(2) -0.017(2)
F23 0.060(3) 0.081(3) 0.085(3) 0.000(2) 0.016(2) -0.017(2)
F24 0.060(3) 0.081(3) 0.085(3) 0.000(2) 0.016(2) -0.017(2)
F25 0.060(3) 0.081(3) 0.085(3) 0.000(2) 0.016(2) -0.017(2)
F26 0.060(3) 0.081(3) 0.085(3) 0.000(2) 0.016(2) -0.017(2)
Si3 0.060(3) 0.081(3) 0.085(3) 0.000(2) 0.016(2) -0.017(2)
F31 0.060(3) 0.081(3) 0.085(3) 0.000(2) 0.016(2) -0.017(2)
F32 0.060(3) 0.081(3) 0.085(3) 0.000(2) 0.016(2) -0.017(2)
F33 0.060(3) 0.081(3) 0.085(3) 0.000(2) 0.016(2) -0.017(2)
F34 0.060(3) 0.081(3) 0.085(3) 0.000(2) 0.016(2) -0.017(2)
F35 0.060(3) 0.081(3) 0.085(3) 0.000(2) 0.016(2) -0.017(2)
F36 0.060(3) 0.081(3) 0.085(3) 0.000(2) 0.016(2) -0.017(2)
Si4 0.197(8) 0.217(9) 0.356(13) -0.035(9) 0.127(10) 0.012(7)
F41 0.197(8) 0.217(9) 0.356(13) -0.035(9) 0.127(10) 0.012(7)
F42 0.197(8) 0.217(9) 0.356(13) -0.035(9) 0.127(10) 0.012(7)
F43 0.197(8) 0.217(9) 0.356(13) -0.035(9) 0.127(10) 0.012(7)
F44 0.197(8) 0.217(9) 0.356(13) -0.035(9) 0.127(10) 0.012(7)
F45 0.197(8) 0.217(9) 0.356(13) -0.035(9) 0.127(10) 0.012(7)
F46 0.197(8) 0.217(9) 0.356(13) -0.035(9) 0.127(10) 0.012(7)
B5 0.133(8) 0.117(7) 0.099(6) -0.014(5) 0.026(5) 0.019(6)
F51 0.133(8) 0.117(7) 0.099(6) -0.014(5) 0.026(5) 0.019(6)
F52 0.133(8) 0.117(7) 0.099(6) -0.014(5) 0.026(5) 0.019(6)
F53 0.133(8) 0.117(7) 0.099(6) -0.014(5) 0.026(5) 0.019(6)
F54 0.133(8) 0.117(7) 0.099(6) -0.014(5) 0.026(5) 0.019(6)
B6 0.133(8) 0.117(7) 0.099(6) -0.014(5) 0.026(5) 0.019(6)
F61 0.133(8) 0.117(7) 0.099(6) -0.014(5) 0.026(5) 0.019(6)
F62 0.133(8) 0.117(7) 0.099(6) -0.014(5) 0.026(5) 0.019(6)
F63 0.133(8) 0.117(7) 0.099(6) -0.014(5) 0.026(5) 0.019(6)
F64 0.133(8) 0.117(7) 0.099(6) -0.014(5) 0.026(5) 0.019(6)
O1W 0.110(16) 0.141(19) 0.098(14) 0.059(13) -0.025(11) -0.003(13)
O2W 0.110(15) 0.19(2) 0.092(14) 0.082(15) 0.015(11) 0.010(14)
O3W 0.136(18) 0.111(17) 0.17(2) -0.047(16) 0.026(15) 0.046(15)
O4W 0.11(2) 0.049(14) 0.106(19) 0.006(13) 0.043(16) 0.008(13)
O5W 0.099(8) 0.099(8) 0.099(8) 0.0000(10) 0.027(2) 0.0004(10)
O6W 0.088(15) 0.126(19) 0.25(3) 0.11(2) -0.041(16) -0.036(13)
O7W 0.068(15) 0.066(16) 0.13(2) 0.035(15) -0.029(14) -0.026(12)
O8W 0.085(7) 0.085(7) 0.085(7) -0.0001(10) 0.024(2) 0.0001(10)
O9W 0.05(2) 0.015(18) 0.13(4) 0.00(2) 0.00(2) -0.002(16)
O10W 0.040(15) 0.22(5) 0.23(4) 0.03(4) 0.021(19) -0.01(2)
O11W 0.09(3) 0.08(3) 0.08(3) -0.03(3) 0.05(3) 0.01(3)
O12W 0.080(13) 0.080(13) 0.080(13) -0.0001(10) 0.022(4) 0.0001(10)
O13W 0.224(19) 0.224(19) 0.224(19) 0.0000(10) 0.061(5) 0.0000(10)
O14W 0.099(15) 0.099(15) 0.099(15) 0.0000(10) 0.027(4) 0.0001(10)

loop_
_atom_type_symbol
_atom_type_description
_atom_type_scat_dispersion_real
_atom_type_scat_dispersion_imag
_atom_type_scat_source
C C 0.0033 0.0016 'International Tables Vol C Tables 4.2.6.8 and 6.1.1.4'
H H 0 0 'International Tables Vol C Tables 4.2.6.8 and 6.1.1.4'
B B 0.0013 0.0007 'International Tables Vol C Tables 4.2.6.8 and 6.1.1.4'
N N 0.0061 0.0033 'International Tables Vol C Tables 4.2.6.8 and 6.1.1.4'
O O 0.0106 0.006 'International Tables Vol C Tables 4.2.6.8 and 6.1.1.4'
F F 0.0171 0.0103 'International Tables Vol C Tables 4.2.6.8 and 6.1.1.4'
Si Si 0.0817 0.0704 'International Tables Vol C Tables 4.2.6.8 and 6.1.1.4'
Ag Ag -0.8971 1.1015 'International Tables Vol C Tables 4.2.6.8 and 6.1.1.4'
Pt Pt -1.7033 8.3905 'International Tables Vol C Tables 4.2.6.8 and 6.1.1.4'

loop_
_geom_angle_atom_site_label_1
_geom_angle_atom_site_label_2
_geom_angle_atom_site_label_3
_geom_angle
_geom_angle_site_symmetry_1
_geom_angle_site_symmetry_3
N2 Pt1 N4A 90.1(5) . .
N2 Pt1 N4F 178.1(5) . .
N4A Pt1 N4F 91.6(4) . .
N2 Pt1 N1 90.4(6) . .
N4A Pt1 N1 177.6(4) . .
N4F Pt1 N1 87.9(5) . .
N4C Pt2 N3 174.1(8) . .
N4C Pt2 N4B 88.5(5) . .
N3 Pt2 N4B 87.7(5) . .
N4C Pt2 N4 91.8(6) . .
N3 Pt2 N4 91.8(6) . .
N4B Pt2 N4 178.0(8) . .
N4E Pt3 N4D 90.5(4) . .
N4E Pt3 N5 178.6(6) . .
N4D Pt3 N5 90.4(5) . .
N4E Pt3 N6 88.1(5) . .
N4D Pt3 N6 176.5(5) . .
N5 Pt3 N6 91.0(6) . .
N1B Ag1 N1D 109.8(4) . 2_645
N1B Ag1 N1F 103.9(4) . 3_666
N1D Ag1 N1F 95.8(4) 2_645 3_666
N1B Ag1 N1C 106.2(4) . 2_645
N1D Ag1 N1C 68.2(4) 2_645 2_645
N1F Ag1 N1C 149.3(4) 3_666 2_645
N1B Ag1 N1E 152.9(4) . 3_666
N1D Ag1 N1E 96.8(4) 2_645 3_666
N1F Ag1 N1E 67.1(4) 3_666 3_666
N1C Ag1 N1E 88.2(4) 2_645 3_666
N1B Ag1 N1A 66.5(3) . .
N1D Ag1 N1A 176.1(4) 2_645 .
N1F Ag1 N1A 84.3(4) 3_666 .
N1C Ag1 N1A 113.5(5) 2_645 .
N1E Ag1 N1A 86.9(3) 3_666 .
Pt1 N1 H11 109.5 . .
Pt1 N1 H12 109.5 . .
H11 N1 H12 109.5 . .
Pt1 N1 H13 109.5 . .
H11 N1 H13 109.5 . .
H12 N1 H13 109.5 . .
Pt1 N2 H21 109.5 . .
Pt1 N2 H22 109.5 . .
H21 N2 H22 109.5 . .
Pt1 N2 H23 109.5 . .
H21 N2 H23 109.5 . .
H22 N2 H23 109.5 . .
Pt2 N3 H31 109.5 . .
Pt2 N3 H32 109.5 . .
H31 N3 H32 109.5 . .
Pt2 N3 H33 109.5 . .
H31 N3 H33 109.5 . .
H32 N3 H33 109.5 . .
Pt2 N4 H41 109.5 . .
Pt2 N4 H42 109.5 . .
H41 N4 H42 109.5 . .
Pt2 N4 H43 109.5 . .
H41 N4 H43 109.5 . .
H42 N4 H43 109.5 . .
Pt3 N5 H51 109.5 . .
Pt3 N5 H52 109.5 . .
H51 N5 H52 109.5 . .
Pt3 N5 H53 109.5 . .
H51 N5 H53 109.5 . .
H52 N5 H53 109.5 . .
Pt3 N6 H61 109.5 . .
Pt3 N6 H62 109.5 . .
H61 N6 H62 109.5 . .
Pt3 N6 H63 109.5 . .
H61 N6 H63 109.5 . .
H62 N6 H63 109.5 . .
C2A N1A C6A 116.0(12) . .
C2A N1A Ag1 114.8(9) . .
C6A N1A Ag1 125.7(10) . .
N1A C2A C3A 120.4(12) . .
N1A C2A C2B 116.1(11) . .
C3A C2A C2B 123.3(10) . .
N4A C3A C2A 122.9(10) . .
N4A C3A H3A 118.5 . .
C2A C3A H3A 118.5 . .
C3A N4A C5A 118.5(10) . .
C3A N4A Pt1 124.3(7) . .
C5A N4A Pt1 117.2(8) . .
N4A C5A C6A 118.8(12) . .
N4A C5A H5A 120.6 . .
C6A C5A H5A 120.6 . .
N1A C6A C5A 122.9(12) . .
N1A C6A H6A 118.6 . .
C5A C6A H6A 118.6 . .
C6B N1B C2B 116.6(12) . .
C6B N1B Ag1 121.4(10) . .
C2B N1B Ag1 121.7(8) . .
N1B C2B C3B 120.7(12) . .
N1B C2B C2A 117.5(10) . .
C3B C2B C2A 121.9(11) . .
N4B C3B C2B 121.8(12) . .
N4B C3B H3B 119.1 . .
C2B C3B H3B 119.1 . .
C3B N4B C5B 117.6(12) . .
C3B N4B Pt2 121.5(10) . .
C5B N4B Pt2 120.9(9) . .
N4B C5B C6B 120.3(14) . .
N4B C5B H5B 119.8 . .
C6B C5B H5B 119.8 . .
N1B C6B C5B 122.7(15) . .
N1B C6B H6B 118.7 . .
C5B C6B H6B 118.7 . .
C6C N1C C2C 119.3(16) . .
C6C N1C Ag1 121.7(12) . 2_655
C2C N1C Ag1 112.3(9) . 2_655
N1C C2C C3C 119.8(13) . .
N1C C2C C2D 117.2(13) . .
C3C C2C C2D 122.9(13) . .
N4C C3C C2C 121.6(15) . .
N4C C3C H3C 119.2 . .
C2C C3C H3C 119.2 . .
C5C N4C C3C 118.0(16) . .
C5C N4C Pt2 120.5(13) . .
C3C N4C Pt2 121.4(14) . .
N4C C5C C6C 120.9(17) . .
N4C C5C H5C 119.5 . .
C6C C5C H5C 119.5 . .
N1C C6C C5C 120.4(19) . .
N1C C6C H6C 119.8 . .
C5C C6C H6C 119.8 . .
C2D N1D C6D 115.6(13) . .
C2D N1D Ag1 118.1(9) . 2_655
C6D N1D Ag1 126.2(11) . 2_655
N1D C2D C3D 118.8(13) . .
N1D C2D C2C 117.7(12) . .
C3D C2D C2C 123.4(12) . .
N4D C3D C2D 124.5(13) . .
N4D C3D H3D 117.8 . .
C2D C3D H3D 117.8 . .
C3D N4D C5D 116.1(12) . .
C3D N4D Pt3 122.5(10) . .
C5D N4D Pt3 121.4(10) . .
N4D C5D C6D 121.9(15) . .
N4D C5D H5D 119.1 . .
C6D C5D H5D 119.1 . .
C5D C6D N1D 123.1(16) . .
C5D C6D H6D 118.4 . .
N1D C6D H6D 118.4 . .
C6E N1E C2E 118.2(11) . .
C6E N1E Ag1 125.5(9) . 3_666
C2E N1E Ag1 114.9(9) . 3_666
N1E C2E C3E 119.3(12) . .
N1E C2E C2F 117.8(11) . .
C3E C2E C2F 122.9(12) . .
N4E C3E C2E 122.4(12) . .
N4E C3E H3E 118.8 . .
C2E C3E H3E 118.8 . .
C3E N4E C5E 117.6(11) . .
C3E N4E Pt3 121.7(9) . .
C5E N4E Pt3 120.6(9) . .
N4E C5E C6E 120.5(13) . .
N4E C5E H5E 119.8 . .
C6E C5E H5E 119.8 . .
N1E C6E C5E 122.1(14) . .
N1E C6E H6E 119 . .
C5E C6E H6E 119 . .
C2F N1F C6F 112.2(13) . .
C2F N1F Ag1 119.0(9) . 3_666
C6F N1F Ag1 125.0(10) . 3_666
N1F C2F C3F 123.7(12) . .
N1F C2F C2E 116.4(12) . .
C3F C2F C2E 119.8(11) . .
N4F C3F C2F 119.4(11) . .
N4F C3F H3F 120.3 . .
C2F C3F H3F 120.3 . .
C5F N4F C3F 117.9(13) . .
C5F N4F Pt1 122.1(10) . .
C3F N4F Pt1 120.0(9) . .
C6F C5F N4F 120.9(15) . .
C6F C5F H5F 119.6 . .
N4F C5F H5F 119.6 . .
C5F C6F N1F 125.7(15) . .
C5F C6F H6F 117.2 . .
N1F C6F H6F 117.2 . .
F11 Si1 F13 177.6(8) . .
F11 Si1 F16 91.4(10) . .
F13 Si1 F16 86.2(10) . .
F11 Si1 F14 92.9(8) . .
F13 Si1 F14 89.5(8) . .
F16 Si1 F14 175.6(11) . .
F11 Si1 F15 89.4(7) . .
F13 Si1 F15 91.1(7) . .
F16 Si1 F15 89.8(10) . .
F14 Si1 F15 89.2(9) . .
F11 Si1 F12 92.0(7) . .
F13 Si1 F12 87.5(7) . .
F16 Si1 F12 90.7(9) . .
F14 Si1 F12 90.1(8) . .
F15 Si1 F12 178.4(9) . .
F25 Si2 F23 94.0(12) . .
F25 Si2 F21 95.4(11) . .
F23 Si2 F21 84.2(11) . .
F25 Si2 F22 89.3(11) . .
F23 Si2 F22 92.2(11) . .
F21 Si2 F22 174.3(13) . .
F25 Si2 F26 175.9(14) . .
F23 Si2 F26 82.1(11) . .
F21 Si2 F26 85.5(10) . .
F22 Si2 F26 89.7(10) . .
F25 Si2 F24 90.3(12) . .
F23 Si2 F24 173.2(12) . .
F21 Si2 F24 90.2(10) . .
F22 Si2 F24 93.1(10) . .
F26 Si2 F24 93.7(11) . .
F31 Si3 F33 88.1(12) . .
F31 Si3 F36 89.8(11) . .
F33 Si3 F36 82.6(11) . .
F31 Si3 F35 177.0(12) . .
F33 Si3 F35 89.6(11) . .
F36 Si3 F35 88.0(11) . .
F31 Si3 F32 91.0(11) . .
F33 Si3 F32 91.7(11) . .
F36 Si3 F32 174.2(12) . .
F35 Si3 F32 90.9(11) . .
F31 Si3 F34 91.9(11) . .
F33 Si3 F34 176.3(12) . .
F36 Si3 F34 93.7(11) . .
F35 Si3 F34 90.4(11) . .
F32 Si3 F34 92.0(10) . .
F42 Si4 F45 175.6(16) . .
F42 Si4 F46 98.3(16) . .
F45 Si4 F46 82.9(15) . .
F42 Si4 F44 77.6(15) . .
F45 Si4 F44 99.5(16) . .
F46 Si4 F44 154.1(16) . .
F42 Si4 F41 94.9(15) . .
F45 Si4 F41 88.2(15) . .
F46 Si4 F41 118.1(14) . .
F44 Si4 F41 87.8(14) . .
F42 Si4 F43 94.4(15) . .
F45 Si4 F43 81.8(14) . .
F46 Si4 F43 73.6(13) . .
F44 Si4 F43 81.2(13) . .
F41 Si4 F43 163.7(18) . .
F54 B5 F51 109.7(9) . .
F54 B5 F52 109.5(8) . .
F51 B5 F52 109.5(8) . .
F54 B5 F53 109.9(8) . .
F51 B5 F53 109.1(8) . .
F52 B5 F53 109.1(8) . .
F62 B6 F64 110.1(9) . .
F62 B6 F61 109.6(9) . .
F64 B6 F61 109.1(8) . .
F62 B6 F63 108.8(8) . .
F64 B6 F63 110.2(9) . .
F61 B6 F63 109.1(9) . .

loop_
_geom_bond_atom_site_label_1
_geom_bond_atom_site_label_2
_geom_bond_distance
_geom_bond_site_symmetry_2
Pt1 N2 1.990(13) .
Pt1 N4A 2.003(9) .
Pt1 N4F 2.017(11) .
Pt1 N1 2.056(10) .
Pt2 N4C 1.993(16) .
Pt2 N3 2.000(16) .
Pt2 N4B 2.006(10) .
Pt2 N4 2.049(13) .
Pt3 N4E 1.997(10) .
Pt3 N4D 2.024(10) .
Pt3 N5 2.030(13) .
Pt3 N6 2.041(11) .
Ag1 N1B 2.365(10) .
Ag1 N1D 2.418(12) 2_645
Ag1 N1F 2.419(13) 3_666
Ag1 N1C 2.478(13) 2_645
Ag1 N1E 2.514(10) 3_666
Ag1 N1A 2.523(12) .
N1 H11 0.91 .
N1 H12 0.91 .
N1 H13 0.91 .
N2 H21 0.91 .
N2 H22 0.91 .
N2 H23 0.91 .
N3 H31 0.91 .
N3 H32 0.91 .
N3 H33 0.91 .
N4 H41 0.91 .
N4 H42 0.91 .
N4 H43 0.91 .
N5 H51 0.91 .
N5 H52 0.91 .
N5 H53 0.91 .
N6 H61 0.91 .
N6 H62 0.91 .
N6 H63 0.91 .
N1A C2A 1.341(15) .
N1A C6A 1.373(19) .
C2A C3A 1.374(16) .
C2A C2B 1.459(18) .
C3A N4A 1.322(15) .
C3A H3A 0.95 .
N4A C5A 1.351(14) .
C5A C6A 1.37(2) .
C5A H5A 0.95 .
C6A H6A 0.95 .
N1B C6B 1.305(18) .
N1B C2B 1.321(16) .
C2B C3B 1.412(16) .
C3B N4B 1.284(16) .
C3B H3B 0.95 .
N4B C5B 1.332(19) .
C5B C6B 1.38(2) .
C5B H5B 0.95 .
C6B H6B 0.95 .
N1C C6C 1.29(2) .
N1C C2C 1.349(18) .
N1C Ag1 2.478(13) 2_655
C2C C3C 1.397(19) .
C2C C2D 1.471(19) .
C3C N4C 1.340(19) .
C3C H3C 0.95 .
N4C C5C 1.30(3) .
C5C C6C 1.45(3) .
C5C H5C 0.95 .
C6C H6C 0.95 .
N1D C2D 1.302(16) .
N1D C6D 1.351(19) .
N1D Ag1 2.418(12) 2_655
C2D C3D 1.384(18) .
C3D N4D 1.275(17) .
C3D H3D 0.95 .
N4D C5D 1.300(19) .
C5D C6D 1.31(2) .
C5D H5D 0.95 .
C6D H6D 0.95 .
N1E C6E 1.310(18) .
N1E C2E 1.327(17) .
N1E Ag1 2.514(10) 3_666
C2E C3E 1.402(17) .
C2E C2F 1.483(17) .
C3E N4E 1.311(15) .
C3E H3E 0.95 .
N4E C5E 1.323(17) .
C5E C6E 1.387(18) .
C5E H5E 0.95 .
C6E H6E 0.95 .
N1F C2F 1.299(15) .
N1F C6F 1.378(19) .
N1F Ag1 2.419(13) 3_666
C2F C3F 1.388(19) .
C3F N4F 1.342(16) .
C3F H3F 0.95 .
N4F C5F 1.301(17) .
C5F C6F 1.30(2) .
C5F H5F 0.95 .
C6F H6F 0.95 .
Si1 F11 1.601(13) .
Si1 F13 1.641(13) .
Si1 F16 1.643(15) .
Si1 F14 1.651(13) .
Si1 F15 1.667(12) .
Si1 F12 1.678(13) .
Si2 F25 1.57(2) .
Si2 F23 1.63(2) .
Si2 F21 1.69(2) .
Si2 F22 1.70(2) .
Si2 F26 1.70(2) .
Si2 F24 1.76(2) .
Si3 F31 1.59(2) .
Si3 F33 1.63(2) .
Si3 F36 1.66(2) .
Si3 F35 1.69(2) .
Si3 F32 1.72(2) .
Si3 F34 1.73(2) .
Si4 F42 1.618(17) .
Si4 F45 1.634(17) .
Si4 F46 1.658(17) .
Si4 F44 1.664(17) .
Si4 F41 1.725(17) .
Si4 F43 1.770(17) .
B5 F54 1.449(9) .
B5 F51 1.452(9) .
B5 F52 1.454(9) .
B5 F53 1.454(9) .
B6 F62 1.450(9) .
B6 F64 1.450(9) .
B6 F61 1.454(9) .
B6 F63 1.459(9) .

loop_
_geom_torsion_atom_site_label_1
_geom_torsion_atom_site_label_2
_geom_torsion_atom_site_label_3
_geom_torsion_atom_site_label_4
_geom_torsion
_geom_torsion_site_symmetry_1
N1B Ag1 N1A C2A 14.1(10) .
N1F Ag1 N1A C2A 122.0(11) 3_666
N1C Ag1 N1A C2A -84.1(11) 2_645
N1E Ag1 N1A C2A -170.8(11) 3_666
N1B Ag1 N1A C6A 172.4(17) .
N1F Ag1 N1A C6A -79.7(16) 3_666
N1C Ag1 N1A C6A 74.3(16) 2_645
N1E Ag1 N1A C6A -12.4(16) 3_666
C6A N1A C2A C3A -6(2) .
Ag1 N1A C2A C3A 154.2(10) .
C6A N1A C2A C2B 178.2(16) .
Ag1 N1A C2A C2B -21.3(16) .
N1A C2A C3A N4A 2(2) .
C2B C2A C3A N4A 176.9(12) .
C2A C3A N4A C5A 1.7(19) .
C2A C3A N4A Pt1 -174.4(9) .
N2 Pt1 N4A C3A 64.5(11) .
N4F Pt1 N4A C3A -114.6(10) .
N2 Pt1 N4A C5A -111.8(11) .
N4F Pt1 N4A C5A 69.1(11) .
C3A N4A C5A C6A 0(2) .
Pt1 N4A C5A C6A 176.2(15) .
C2A N1A C6A C5A 8(3) .
Ag1 N1A C6A C5A -150.1(16) .
N4A C5A C6A N1A -5(3) .
N1D Ag1 N1B C6B -9.5(13) 2_645
N1F Ag1 N1B C6B 92.1(13) 3_666
N1C Ag1 N1B C6B -81.6(13) 2_645
N1E Ag1 N1B C6B 158.7(12) 3_666
N1A Ag1 N1B C6B 169.4(14) .
N1D Ag1 N1B C2B 176.0(10) 2_645
N1F Ag1 N1B C2B -82.4(10) 3_666
N1C Ag1 N1B C2B 103.9(10) 2_645
N1E Ag1 N1B C2B -15.8(16) 3_666
N1A Ag1 N1B C2B -5.1(10) .
C6B N1B C2B C3B 0(2) .
Ag1 N1B C2B C3B 175.2(9) .
C6B N1B C2B C2A -178.5(13) .
Ag1 N1B C2B C2A -3.7(16) .
N1A C2A C2B N1B 17.4(18) .
C3A C2A C2B N1B -157.9(12) .
N1A C2A C2B C3B -161.5(13) .
C3A C2A C2B C3B 23.1(19) .
N1B C2B C3B N4B 3(2) .
C2A C2B C3B N4B -177.9(13) .
C2B C3B N4B C5B -3(2) .
C2B C3B N4B Pt2 176.1(10) .
N4C Pt2 N4B C3B 85.0(12) .
N3 Pt2 N4B C3B -99.6(13) .
N4C Pt2 N4B C5B -96.3(13) .
N3 Pt2 N4B C5B 79.2(14) .
C3B N4B C5B C6B -1(2) .
Pt2 N4B C5B C6B 180.0(13) .
C2B N1B C6B C5B -4(2) .
Ag1 N1B C6B C5B -179.2(13) .
N4B C5B C6B N1B 5(3) .
C6C N1C C2C C3C 2(2) .
Ag1 N1C C2C C3C 154.2(10) 2_655
C6C N1C C2C C2D 179.2(15) .
Ag1 N1C C2C C2D -29.0(15) 2_655
N1C C2C C3C N4C -1.8(19) .
C2D C2C C3C N4C -178.4(12) .
C2C C3C N4C C5C 0(2) .
C2C C3C N4C Pt2 -177.2(9) .
N4B Pt2 N4C C5C 68.2(13) .
N4 Pt2 N4C C5C -109.8(15) .
N4B Pt2 N4C C3C -114.2(11) .
N4 Pt2 N4C C3C 67.8(12) .
C3C N4C C5C C6C 0(2) .
Pt2 N4C C5C C6C 177.9(13) .
C2C N1C C6C C5C -2(3) .
Ag1 N1C C6C C5C -150.8(14) 2_655
N4C C5C C6C N1C 0(3) .
C6D N1D C2D C3D -1(2) .
Ag1 N1D C2D C3D 175.0(9) 2_655
C6D N1D C2D C2C 176.0(16) .
Ag1 N1D C2D C2C -7.6(17) 2_655
N1C C2C C2D N1D 25.8(19) .
C3C C2C C2D N1D -157.6(14) .
N1C C2C C2D C3D -157.0(13) .
C3C C2C C2D C3D 20(2) .
N1D C2D C3D N4D 1(2) .
C2C C2D C3D N4D -176.1(13) .
C2D C3D N4D C5D 1(2) .
C2D C3D N4D Pt3 179.0(10) .
N4E Pt3 N4D C3D 83.8(11) .
N5 Pt3 N4D C3D -95.3(12) .
N4E Pt3 N4D C5D -98.0(13) .
N5 Pt3 N4D C5D 83.0(14) .
C3D N4D C5D C6D -2(3) .
Pt3 N4D C5D C6D 179.5(17) .
N4D C5D C6D N1D 2(3) .
C2D N1D C6D C5D 0(3) .
Ag1 N1D C6D C5D -176.1(16) 2_655
C6E N1E C2E C3E -1.4(19) .
Ag1 N1E C2E C3E 166.1(9) 3_666
C6E N1E C2E C2F 178.8(13) .
Ag1 N1E C2E C2F -13.7(14) 3_666
N1E C2E C3E N4E 1.4(19) .
C2F C2E C3E N4E -178.8(11) .
C2E C3E N4E C5E -1.3(18) .
C2E C3E N4E Pt3 -178.1(9) .
N4D Pt3 N4E C3E -119.3(10) .
N6 Pt3 N4E C3E 64.0(10) .
N4D Pt3 N4E C5E 64.0(10) .
N6 Pt3 N4E C5E -112.7(11) .
C3E N4E C5E C6E 1(2) .
Pt3 N4E C5E C6E 178.2(11) .
C2E N1E C6E C5E 1(2) .
Ag1 N1E C6E C5E -164.5(11) 3_666
N4E C5E C6E N1E -1(2) .
C6F N1F C2F C3F -5.5(17) .
Ag1 N1F C2F C3F 153.7(10) 3_666
C6F N1F C2F C2E 177.3(12) .
Ag1 N1F C2F C2E -23.6(13) 3_666
N1E C2E C2F N1F 25.1(16) .
C3E C2E C2F N1F -154.7(12) .
N1E C2E C2F C3F -152.2(12) .
C3E C2E C2F C3F 28.0(17) .
N1F C2F C3F N4F 3.8(18) .
C2E C2F C3F N4F -179.1(11) .
C2F C3F N4F C5F -0.9(17) .
C2F C3F N4F Pt1 179.7(8) .
N4A Pt1 N4F C5F -100.5(11) .
N1 Pt1 N4F C5F 77.1(11) .
N4A Pt1 N4F C3F 78.9(9) .
N1 Pt1 N4F C3F -103.4(9) .
C3F N4F C5F C6F 0(2) .
Pt1 N4F C5F C6F 179.9(13) .
N4F C5F C6F N1F -3(3) .
C2F N1F C6F C5F 5(2) .
Ag1 N1F C6F C5F -152.6(14) 3_666
